data_7235199
loop_
_publ_author_name
'Sandra Schraff'
'Yu Sun'
'Frank Pammer'

_publ_section_title
;
 Tuning of electronic properties via labile N->B-coordination in
 conjugated organoboranes
;
_journal_name_full 'Journal of Materials Chemistry C'
_journal_page_first 1730
_journal_page_last 1741
_journal_paper_doi 10.1039/C6TC05418H
_journal_volume 5
_journal_year 2017
_chemical_formula_sum 'C60.5 H63 B2 Cl N6'
_chemical_formula_weight 931.24
_space_group_crystal_system triclinic
_space_group_IT_number 2
_space_group_name_Hall '-P 1'
_space_group_name_H-M_alt 'P -1'
_atom_sites_solution_hydrogens geom
_atom_sites_solution_primary direct
_atom_sites_solution_secondary difmap
_cell_angle_alpha 69.831(4)
_cell_angle_beta 78.920(4)
_cell_angle_gamma 85.791(4)
_cell_formula_units_Z 2
_cell_length_a 13.9954(7)
_cell_length_b 14.3264(6)
_cell_length_c 14.4940(7)
_cell_measurement_reflns_used 7460
_cell_measurement_temperature 150(2)
_cell_measurement_theta_max 73.3420
_cell_measurement_theta_min 3.1920
_cell_volume 2677.0(2)
_computing_cell_refinement 'CrysAlisPro 1.171.38.43 (Rigaku OD, 2015)'
_computing_data_collection 'CrysAlisPro 1.171.38.43 (Rigaku OD, 2015)'
_computing_data_reduction 'CrysAlisPro 1.171.38.43 (Rigaku OD, 2015)'
_computing_structure_refinement 'SHELXL-2014/7 (Sheldrick, 2014)'
_computing_structure_solution 'SHELXS-2014/7 (Sheldrick, 2014)'
_diffrn_ambient_temperature 150(2)
_diffrn_detector_area_resol_mean 10.3385
_diffrn_measured_fraction_theta_full 0.999
_diffrn_measured_fraction_theta_max 0.970
_diffrn_measurement_device_type 'SuperNova, Dual, Cu at zero, Atlas'
_diffrn_measurement_method '\w scans'
_diffrn_radiation_type 'Cu K\a'
_diffrn_radiation_wavelength 1.54184
_diffrn_reflns_av_R_equivalents 0.0368
_diffrn_reflns_av_unetI/netI 0.0433
_diffrn_reflns_Laue_measured_fraction_full 0.999
_diffrn_reflns_Laue_measured_fraction_max 0.970
_diffrn_reflns_limit_h_max 17
_diffrn_reflns_limit_h_min -17
_diffrn_reflns_limit_k_max 9
_diffrn_reflns_limit_k_min -17
_diffrn_reflns_limit_l_max 17
_diffrn_reflns_limit_l_min -17
_diffrn_reflns_number 19208
_diffrn_reflns_point_group_measured_fraction_full 0.999
_diffrn_reflns_point_group_measured_fraction_max 0.970
_diffrn_reflns_theta_full 67.684
_diffrn_reflns_theta_max 74.112
_diffrn_reflns_theta_min 3.218
_diffrn_source 'micro-focus sealed X-ray tube'
_exptl_absorpt_coefficient_mu 0.959
_exptl_absorpt_correction_T_max 1.00000
_exptl_absorpt_correction_T_min 0.88923
_exptl_absorpt_correction_type multi-scan
_exptl_absorpt_process_details
;
CrysAlisPro 1.171.38.43 (Rigaku Oxford Diffraction, 2015)
Empirical absorption correction using spherical harmonics,
 implemented in SCALE3 ABSPACK scaling algorithm.
;
_exptl_crystal_colour colorless
_exptl_crystal_density_diffrn 1.155
_exptl_crystal_description 'transparent prism'
_exptl_crystal_F_000 990
_exptl_crystal_size_max 0.274
_exptl_crystal_size_mid 0.173
_exptl_crystal_size_min 0.105
_refine_diff_density_max 0.608
_refine_diff_density_min -0.352
_refine_diff_density_rms 0.052
_refine_ls_extinction_coef .
_refine_ls_extinction_method none
_refine_ls_goodness_of_fit_ref 1.106
_refine_ls_hydrogen_treatment constr
_refine_ls_matrix_type full
_refine_ls_number_parameters 654
_refine_ls_number_reflns 10567
_refine_ls_number_restraints 0
_refine_ls_restrained_S_all 1.106
_refine_ls_R_factor_all 0.0837
_refine_ls_R_factor_gt 0.0637
_refine_ls_shift/su_max 0.001
_refine_ls_shift/su_mean 0.000
_refine_ls_structure_factor_coef Fsqd
_refine_ls_weighting_details 'w=1/[\s^2^(Fo^2^)+(0.0643P)^2^+2.7338P] where P=(Fo^2^+2Fc^2^)/3'
_refine_ls_weighting_scheme calc
_refine_ls_wR_factor_gt 0.1873
_refine_ls_wR_factor_ref 0.1969
_reflns_Friedel_coverage 0.000
_reflns_Friedel_fraction_full .
_reflns_Friedel_fraction_max .
_reflns_number_gt 8399
_reflns_number_total 10567
_reflns_threshold_expression 'I > 2\s(I)'
_cod_data_source_file J-Mater-Chem-C-2017-5-1730.cif
_cod_data_source_block 2
_cod_original_formula_sum 'C60.50 H63 B2 Cl N6'
_cod_database_code 7235199
_shelx_space_group_comment
;
The symmetry employed for this shelxl refinement is uniquely defined
by the following loop, which should always be used as a source of
symmetry information in preference to the above space-group names.
They are only intended as comments.
;
_shelx_estimated_absorpt_t_min 0.779
_shelx_estimated_absorpt_t_max 0.906

loop_
_space_group_symop_operation_xyz
'x, y, z'
'-x, -y, -z'

loop_
_atom_site_label
_atom_site_type_symbol
_atom_site_fract_x
_atom_site_fract_y
_atom_site_fract_z
_atom_site_U_iso_or_equiv
_atom_site_adp_type
_atom_site_occupancy
_atom_site_site_symmetry_order
_atom_site_calc_flag
_atom_site_refinement_flags_posn
_atom_site_refinement_flags_adp
_atom_site_refinement_flags_occupancy
_atom_site_disorder_assembly
_atom_site_disorder_group
C1 C 0.99983(18) 0.01891(17) 0.39617(18) 0.0312(5) Uani 1 1 d . . . . .
C2 C 0.96900(18) 0.08929(17) 0.44388(18) 0.0315(5) Uani 1 1 d . . . . .
C3 C 0.96732(18) 0.07228(18) 0.54483(18) 0.0325(5) Uani 1 1 d . . . . .
H3 H 0.9441 0.1222 0.5731 0.039 Uiso 1 1 calc R U . . .
C4 C 0.94245(19) 0.18134(18) 0.37044(18) 0.0336(5) Uani 1 1 d . . . . .
C5 C 0.9034(2) 0.27360(18) 0.36142(19) 0.0377(6) Uani 1 1 d . . . . .
H5 H 0.8807 0.3005 0.4132 0.045 Uiso 1 1 calc R U . . .
C6 C 0.8718(2) 0.41812(18) 0.21323(19) 0.0375(6) Uani 1 1 d . . . . .
C7 C 0.9241(2) 0.4773(2) 0.1244(2) 0.0536(8) Uani 1 1 d . . . . .
H7 H 0.9808 0.4524 0.0925 0.064 Uiso 1 1 calc R U . . .
C8 C 0.8923(3) 0.5745(2) 0.0820(2) 0.0608(9) Uani 1 1 d . . . . .
H8 H 0.9286 0.6161 0.0210 0.073 Uiso 1 1 calc R U . . .
C9 C 0.8101(2) 0.6118(2) 0.1260(2) 0.0516(7) Uani 1 1 d . . . . .
C10 C 0.7591(2) 0.5503(2) 0.2153(2) 0.0514(7) Uani 1 1 d . . . . .
H10 H 0.7019 0.5748 0.2469 0.062 Uiso 1 1 calc R U . . .
C11 C 0.7896(2) 0.4541(2) 0.2594(2) 0.0445(6) Uani 1 1 d . . . . .
H11 H 0.7542 0.4131 0.3211 0.053 Uiso 1 1 calc R U . . .
C12 C 0.7761(3) 0.7177(2) 0.0807(3) 0.0720(11) Uani 1 1 d . . . . .
H12A H 0.8050 0.7610 0.1075 0.108 Uiso 1 1 calc R U . . .
H12B H 0.7050 0.7211 0.0973 0.108 Uiso 1 1 calc R U . . .
H12C H 0.7965 0.7398 0.0080 0.108 Uiso 1 1 calc R U . . .
C13 C 1.11219(19) 0.05053(19) 0.22413(18) 0.0341(5) Uani 1 1 d . . . . .
C14 C 1.1404(2) -0.0413(2) 0.21026(19) 0.0382(6) Uani 1 1 d . . . . .
C15 C 1.2386(2) -0.0623(2) 0.1822(2) 0.0499(7) Uani 1 1 d . . . . .
H15 H 1.2556 -0.1245 0.1732 0.060 Uiso 1 1 calc R U . . .
C16 C 1.3121(2) 0.0042(3) 0.1669(2) 0.0545(8) Uani 1 1 d . . . . .
C17 C 1.2846(2) 0.0939(3) 0.1775(2) 0.0510(7) Uani 1 1 d . . . . .
H17 H 1.3335 0.1415 0.1653 0.061 Uiso 1 1 calc R U . . .
C18 C 1.1876(2) 0.1185(2) 0.2055(2) 0.0432(6) Uani 1 1 d . . . . .
C19 C 1.0687(2) -0.1213(2) 0.2242(2) 0.0428(6) Uani 1 1 d . . . . .
H19A H 1.0336 -0.1010 0.1680 0.064 Uiso 1 1 calc R U . . .
H19B H 1.0221 -0.1310 0.2866 0.064 Uiso 1 1 calc R U . . .
H19C H 1.1039 -0.1837 0.2272 0.064 Uiso 1 1 calc R U . . .
C20 C 1.4180(3) -0.0224(4) 0.1411(3) 0.0789(12) Uani 1 1 d . . . . .
H20A H 1.4448 0.0197 0.0730 0.118 Uiso 1 1 calc R U . . .
H20B H 1.4235 -0.0924 0.1457 0.118 Uiso 1 1 calc R U . . .
H20C H 1.4544 -0.0118 0.1880 0.118 Uiso 1 1 calc R U . . .
C21 C 1.1692(3) 0.2208(3) 0.2138(3) 0.0593(8) Uani 1 1 d . . . . .
H21A H 1.2305 0.2574 0.1925 0.089 Uiso 1 1 calc R U . . .
H21B H 1.1424 0.2145 0.2833 0.089 Uiso 1 1 calc R U . . .
H21C H 1.1227 0.2569 0.1710 0.089 Uiso 1 1 calc R U . . .
C22 C 0.91490(17) 0.03318(17) 0.22696(17) 0.0292(5) Uani 1 1 d . . . . .
C23 C 0.83283(18) -0.02536(18) 0.28314(18) 0.0338(5) Uani 1 1 d . . . . .
C24 C 0.76594(19) -0.04971(19) 0.2354(2) 0.0369(5) Uani 1 1 d . . . . .
H24 H 0.7128 -0.0912 0.2751 0.044 Uiso 1 1 calc R U . . .
C25 C 0.77368(19) -0.01600(19) 0.1328(2) 0.0373(6) Uani 1 1 d . . . . .
C26 C 0.85295(19) 0.04324(18) 0.07722(19) 0.0355(5) Uani 1 1 d . . . . .
H26 H 0.8601 0.0676 0.0065 0.043 Uiso 1 1 calc R U . . .
C27 C 0.92217(18) 0.06812(17) 0.12136(18) 0.0327(5) Uani 1 1 d . . . . .
C28 C 0.8112(2) -0.0647(2) 0.39624(19) 0.0421(6) Uani 1 1 d . . . . .
H28A H 0.7458 -0.0933 0.4191 0.063 Uiso 1 1 calc R U . . .
H28B H 0.8146 -0.0102 0.4217 0.063 Uiso 1 1 calc R U . . .
H28C H 0.8592 -0.1161 0.4211 0.063 Uiso 1 1 calc R U . . .
C29 C 0.6967(2) -0.0382(2) 0.0833(2) 0.0499(7) Uani 1 1 d . . . . .
H29A H 0.6518 -0.0879 0.1330 0.075 Uiso 1 1 calc R U . . .
H29B H 0.7278 -0.0639 0.0302 0.075 Uiso 1 1 calc R U . . .
H29C H 0.6606 0.0230 0.0545 0.075 Uiso 1 1 calc R U . . .
C30 C 1.00474(19) 0.13346(19) 0.05142(18) 0.0368(5) Uani 1 1 d . . . . .
H30A H 1.0636 0.0928 0.0460 0.055 Uiso 1 1 calc R U . . .
H30B H 1.0170 0.1851 0.0778 0.055 Uiso 1 1 calc R U . . .
H30C H 0.9870 0.1648 -0.0147 0.055 Uiso 1 1 calc R U . . .
C40 C 0.51105(18) 0.10137(18) 0.49295(19) 0.0346(5) Uani 1 1 d . . . . .
C41 C 0.54590(19) 0.06499(18) 0.41372(19) 0.0345(5) Uani 1 1 d . . . . .
C42 C 0.53642(19) -0.03313(18) 0.41905(19) 0.0351(5) Uani 1 1 d . . . . .
H42 H 0.5622 -0.0531 0.3631 0.042 Uiso 1 1 calc R U . . .
C43 C 0.5897(2) 0.14702(18) 0.32694(19) 0.0357(5) Uani 1 1 d . . . . .
C44 C 0.6412(2) 0.16878(19) 0.2319(2) 0.0404(6) Uani 1 1 d . . . . .
H44 H 0.6630 0.1239 0.1969 0.048 Uiso 1 1 calc R U . . .
C45 C 0.7021(2) 0.33088(19) 0.10170(19) 0.0409(6) Uani 1 1 d . . . . .
C46 C 0.6693(3) 0.4278(2) 0.0621(2) 0.0599(9) Uani 1 1 d . . . . .
H46 H 0.6170 0.4541 0.0984 0.072 Uiso 1 1 calc R U . . .
C47 C 0.7152(3) 0.4850(2) -0.0318(3) 0.0652(10) Uani 1 1 d . . . . .
H47 H 0.6943 0.5518 -0.0599 0.078 Uiso 1 1 calc R U . . .
C48 C 0.7918(3) 0.4469(2) -0.0867(2) 0.0520(8) Uani 1 1 d . . . . .
C49 C 0.8205(3) 0.3504(2) -0.0439(2) 0.0549(8) Uani 1 1 d . . . . .
H49 H 0.8720 0.3230 -0.0800 0.066 Uiso 1 1 calc R U . . .
C50 C 0.7761(2) 0.2914(2) 0.0512(2) 0.0507(7) Uani 1 1 d . . . . .
H50 H 0.7974 0.2249 0.0800 0.061 Uiso 1 1 calc R U . . .
C51 C 0.8399(3) 0.5097(3) -0.1908(2) 0.0683(10) Uani 1 1 d . . . . .
H51A H 0.8967 0.4741 -0.2138 0.103 Uiso 1 1 calc R U . . .
H51B H 0.8606 0.5729 -0.1893 0.103 Uiso 1 1 calc R U . . .
H51C H 0.7934 0.5226 -0.2365 0.103 Uiso 1 1 calc R U . . .
C52 C 0.61182(18) 0.26583(18) 0.49797(18) 0.0329(5) Uani 1 1 d . . . . .
C53 C 0.68210(19) 0.20655(19) 0.55160(19) 0.0361(5) Uani 1 1 d . . . . .
C54 C 0.7460(2) 0.2494(2) 0.5881(2) 0.0405(6) Uani 1 1 d . . . . .
H54 H 0.7914 0.2076 0.6251 0.049 Uiso 1 1 calc R U . . .
C55 C 0.7460(2) 0.3502(2) 0.5727(2) 0.0424(6) Uani 1 1 d . . . . .
C56 C 0.6814(2) 0.40969(19) 0.5152(2) 0.0389(6) Uani 1 1 d . . . . .
H56 H 0.6818 0.4796 0.5010 0.047 Uiso 1 1 calc R U . . .
C57 C 0.61587(19) 0.36996(18) 0.47759(19) 0.0348(5) Uani 1 1 d . . . . .
C58 C 0.6937(2) 0.0957(2) 0.5718(2) 0.0462(7) Uani 1 1 d . . . . .
H58A H 0.7537 0.0723 0.5983 0.069 Uiso 1 1 calc R U . . .
H58B H 0.6969 0.0821 0.5095 0.069 Uiso 1 1 calc R U . . .
H58C H 0.6378 0.0611 0.6207 0.069 Uiso 1 1 calc R U . . .
C59 C 0.8137(3) 0.3934(3) 0.6164(3) 0.0632(9) Uani 1 1 d . . . . .
H59A H 0.8079 0.3561 0.6880 0.095 Uiso 1 1 calc R U . . .
H59B H 0.7964 0.4633 0.6066 0.095 Uiso 1 1 calc R U . . .
H59C H 0.8809 0.3889 0.5830 0.095 Uiso 1 1 calc R U . . .
C60 C 0.5510(2) 0.44329(18) 0.4137(2) 0.0380(6) Uani 1 1 d . . . . .
H60A H 0.4845 0.4391 0.4515 0.057 Uiso 1 1 calc R U . . .
H60B H 0.5511 0.4274 0.3532 0.057 Uiso 1 1 calc R U . . .
H60C H 0.5755 0.5108 0.3952 0.057 Uiso 1 1 calc R U . . .
C61 C 0.41770(19) 0.26778(18) 0.4828(2) 0.0374(6) Uani 1 1 d . . . . .
C62 C 0.3817(2) 0.27265(19) 0.5796(2) 0.0414(6) Uani 1 1 d . . . . .
C63 C 0.2852(2) 0.3003(2) 0.6051(3) 0.0529(8) Uani 1 1 d . . . . .
H63 H 0.2631 0.3029 0.6703 0.064 Uiso 1 1 calc R U . . .
C64 C 0.2206(2) 0.3239(2) 0.5397(3) 0.0602(9) Uani 1 1 d . . . . .
C65 C 0.2551(2) 0.3197(2) 0.4456(3) 0.0577(9) Uani 1 1 d . . . . .
H65 H 0.2121 0.3361 0.3988 0.069 Uiso 1 1 calc R U . . .
C66 C 0.3512(2) 0.2920(2) 0.4163(2) 0.0475(7) Uani 1 1 d . . . . .
C67 C 0.4426(2) 0.2492(2) 0.6605(2) 0.0454(7) Uani 1 1 d . . . . .
H67A H 0.4841 0.3061 0.6477 0.068 Uiso 1 1 calc R U . . .
H67B H 0.4834 0.1906 0.6606 0.068 Uiso 1 1 calc R U . . .
H67C H 0.3997 0.2358 0.7255 0.068 Uiso 1 1 calc R U . . .
C68 C 0.1157(3) 0.3500(3) 0.5713(4) 0.0910(15) Uani 1 1 d . . . . .
H68A H 0.0884 0.3000 0.6349 0.136 Uiso 1 1 calc R U . . .
H68B H 0.0782 0.3516 0.5202 0.136 Uiso 1 1 calc R U . . .
H68C H 0.1125 0.4155 0.5792 0.136 Uiso 1 1 calc R U . . .
C69 C 0.3781(3) 0.2886(3) 0.3119(3) 0.0719(11) Uani 1 1 d . . . . .
H69A H 0.3211 0.3065 0.2789 0.108 Uiso 1 1 calc R U . . .
H69B H 0.4000 0.2214 0.3145 0.108 Uiso 1 1 calc R U . . .
H69C H 0.4306 0.3359 0.2741 0.108 Uiso 1 1 calc R U . . .
B1 B 0.9994(2) 0.06335(19) 0.2753(2) 0.0309(5) Uani 1 1 d . . . . .
B2 B 0.5268(2) 0.2215(2) 0.4618(2) 0.0345(6) Uani 1 1 d . . . . .
N1 N 0.96398(15) 0.17636(14) 0.27685(15) 0.0320(4) Uani 1 1 d . . . . .
N2 N 0.94021(16) 0.25926(15) 0.20943(15) 0.0343(5) Uani 1 1 d . . . . .
N3 N 0.90398(16) 0.31846(15) 0.26194(15) 0.0354(5) Uani 1 1 d . . . . .
N4 N 0.57489(16) 0.23490(15) 0.34438(16) 0.0354(5) Uani 1 1 d . . . . .
N5 N 0.61455(17) 0.31002(15) 0.26717(16) 0.0384(5) Uani 1 1 d . . . . .
N6 N 0.65431(18) 0.26868(16) 0.19863(16) 0.0390(5) Uani 1 1 d . . . . .
C31 C 0.4112(9) 0.6877(8) 0.1345(11) 0.121(5) Uani 0.5 1 d . . P . .
H31A H 0.3995 0.7294 0.1777 0.146 Uiso 0.5 1 calc R U P . .
H31B H 0.3482 0.6803 0.1163 0.146 Uiso 0.5 1 calc R U P . .
Cl1 Cl 0.4488(3) 0.5762(3) 0.1998(3) 0.1366(13) Uani 0.5 1 d . . P . .
Cl2 Cl 0.4891(4) 0.7484(4) 0.0287(5) 0.207(3) Uani 0.5 1 d . . P . .

loop_
_atom_site_aniso_label
_atom_site_aniso_U_11
_atom_site_aniso_U_22
_atom_site_aniso_U_33
_atom_site_aniso_U_23
_atom_site_aniso_U_13
_atom_site_aniso_U_12
C1 0.0348(12) 0.0297(12) 0.0289(11) -0.0090(9) -0.0062(9) -0.0025(9)
C2 0.0360(12) 0.0276(11) 0.0301(12) -0.0076(9) -0.0077(10) -0.0005(9)
C3 0.0382(13) 0.0299(12) 0.0296(12) -0.0102(9) -0.0069(10) 0.0009(10)
C4 0.0421(13) 0.0296(12) 0.0280(11) -0.0082(9) -0.0067(10) -0.0004(10)
C5 0.0522(15) 0.0294(12) 0.0286(12) -0.0078(10) -0.0048(11) 0.0022(11)
C6 0.0469(15) 0.0268(12) 0.0346(13) -0.0070(10) -0.0055(11) 0.0031(10)
C7 0.0610(19) 0.0400(15) 0.0413(15) -0.0029(12) 0.0090(14) 0.0128(13)
C8 0.072(2) 0.0387(16) 0.0454(17) 0.0045(13) 0.0128(15) 0.0083(14)
C9 0.0591(19) 0.0329(14) 0.0507(17) -0.0054(12) -0.0007(14) 0.0083(13)
C10 0.0516(17) 0.0364(14) 0.0549(18) -0.0104(13) 0.0054(14) 0.0061(12)
C11 0.0509(16) 0.0320(13) 0.0413(14) -0.0076(11) 0.0045(12) 0.0002(11)
C12 0.077(2) 0.0394(17) 0.070(2) 0.0022(16) 0.0099(19) 0.0152(16)
C13 0.0365(13) 0.0360(13) 0.0275(11) -0.0072(10) -0.0073(10) 0.0004(10)
C14 0.0401(14) 0.0420(14) 0.0297(12) -0.0091(10) -0.0076(10) 0.0068(11)
C15 0.0478(17) 0.0568(18) 0.0414(15) -0.0150(13) -0.0079(13) 0.0156(14)
C16 0.0370(15) 0.077(2) 0.0435(16) -0.0144(15) -0.0077(12) 0.0072(14)
C17 0.0375(15) 0.067(2) 0.0433(16) -0.0100(14) -0.0087(12) -0.0083(14)
C18 0.0402(14) 0.0500(16) 0.0361(13) -0.0086(12) -0.0087(11) -0.0039(12)
C19 0.0505(16) 0.0336(13) 0.0444(15) -0.0149(11) -0.0094(12) 0.0094(11)
C20 0.0405(18) 0.120(4) 0.071(2) -0.030(2) -0.0070(17) 0.014(2)
C21 0.0500(18) 0.0555(19) 0.076(2) -0.0247(17) -0.0080(16) -0.0174(15)
C22 0.0325(12) 0.0258(11) 0.0292(11) -0.0101(9) -0.0052(9) 0.0029(9)
C23 0.0356(13) 0.0306(12) 0.0331(12) -0.0101(10) -0.0032(10) 0.0018(10)
C24 0.0344(13) 0.0339(13) 0.0404(13) -0.0122(11) -0.0024(10) -0.0009(10)
C25 0.0397(14) 0.0333(13) 0.0434(14) -0.0172(11) -0.0110(11) 0.0032(10)
C26 0.0419(14) 0.0330(12) 0.0329(12) -0.0128(10) -0.0088(10) 0.0048(10)
C27 0.0368(13) 0.0278(11) 0.0313(12) -0.0089(9) -0.0053(10) 0.0057(9)
C28 0.0427(15) 0.0469(15) 0.0334(13) -0.0106(11) 0.0005(11) -0.0132(12)
C29 0.0501(17) 0.0508(17) 0.0534(17) -0.0184(14) -0.0175(14) -0.0037(13)
C30 0.0407(14) 0.0372(13) 0.0287(12) -0.0069(10) -0.0053(10) 0.0009(11)
C40 0.0357(13) 0.0308(12) 0.0382(13) -0.0123(10) -0.0083(10) 0.0009(10)
C41 0.0375(13) 0.0289(12) 0.0365(13) -0.0099(10) -0.0066(10) -0.0017(10)
C42 0.0396(13) 0.0302(12) 0.0362(13) -0.0129(10) -0.0055(10) 0.0005(10)
C43 0.0442(14) 0.0270(12) 0.0369(13) -0.0113(10) -0.0088(11) 0.0011(10)
C44 0.0547(16) 0.0290(12) 0.0365(13) -0.0110(10) -0.0067(12) 0.0005(11)
C45 0.0567(17) 0.0311(13) 0.0325(13) -0.0074(10) -0.0086(12) -0.0013(11)
C46 0.088(3) 0.0382(16) 0.0456(17) -0.0112(13) -0.0012(16) 0.0082(16)
C47 0.103(3) 0.0337(15) 0.0478(18) -0.0059(13) -0.0049(18) 0.0078(16)
C48 0.076(2) 0.0416(15) 0.0358(14) -0.0069(12) -0.0104(14) -0.0101(14)
C49 0.0603(19) 0.0484(17) 0.0460(16) -0.0094(13) 0.0006(14) 0.0025(14)
C50 0.0587(18) 0.0370(14) 0.0454(16) -0.0045(12) -0.0040(14) 0.0075(13)
C51 0.103(3) 0.0512(19) 0.0419(17) -0.0056(14) -0.0052(18) -0.0149(19)
C52 0.0346(12) 0.0295(12) 0.0333(12) -0.0113(10) -0.0012(10) -0.0011(9)
C53 0.0376(13) 0.0344(13) 0.0372(13) -0.0149(10) -0.0043(10) 0.0006(10)
C54 0.0385(14) 0.0422(14) 0.0420(14) -0.0147(12) -0.0107(11) 0.0049(11)
C55 0.0411(14) 0.0427(15) 0.0467(15) -0.0186(12) -0.0082(12) -0.0032(11)
C56 0.0421(14) 0.0318(13) 0.0440(14) -0.0149(11) -0.0043(11) -0.0059(10)
C57 0.0357(13) 0.0319(12) 0.0343(12) -0.0109(10) -0.0008(10) -0.0007(10)
C58 0.0496(16) 0.0365(14) 0.0583(17) -0.0188(13) -0.0218(14) 0.0093(12)
C59 0.065(2) 0.0533(19) 0.082(2) -0.0263(18) -0.0322(19) -0.0017(16)
C60 0.0439(14) 0.0276(12) 0.0413(14) -0.0110(10) -0.0061(11) -0.0009(10)
C61 0.0375(13) 0.0261(12) 0.0490(15) -0.0118(11) -0.0095(11) -0.0026(10)
C62 0.0402(14) 0.0273(12) 0.0526(16) -0.0124(11) 0.0009(12) -0.0058(10)
C63 0.0446(16) 0.0373(15) 0.067(2) -0.0141(14) 0.0083(14) -0.0044(12)
C64 0.0387(16) 0.0377(16) 0.087(3) -0.0072(16) 0.0024(16) -0.0018(12)
C65 0.0403(16) 0.0400(16) 0.084(2) -0.0050(15) -0.0192(16) -0.0021(12)
C66 0.0436(15) 0.0354(14) 0.0638(19) -0.0130(13) -0.0167(14) -0.0026(11)
C67 0.0491(16) 0.0414(15) 0.0438(15) -0.0171(12) 0.0045(12) -0.0084(12)
C68 0.043(2) 0.072(3) 0.128(4) -0.007(3) 0.005(2) 0.0054(18)
C69 0.061(2) 0.096(3) 0.075(2) -0.039(2) -0.0394(19) 0.016(2)
B1 0.0373(14) 0.0257(12) 0.0284(13) -0.0069(10) -0.0068(11) -0.0002(10)
B2 0.0389(15) 0.0291(13) 0.0346(14) -0.0100(11) -0.0065(12) 0.0010(11)
N1 0.0387(11) 0.0275(10) 0.0282(10) -0.0072(8) -0.0068(8) 0.0004(8)
N2 0.0441(12) 0.0257(10) 0.0306(10) -0.0070(8) -0.0064(9) 0.0034(8)
N3 0.0464(12) 0.0264(10) 0.0303(10) -0.0073(8) -0.0044(9) 0.0025(9)
N4 0.0429(12) 0.0271(10) 0.0363(11) -0.0101(8) -0.0084(9) -0.0003(8)
N5 0.0496(13) 0.0289(10) 0.0350(11) -0.0089(9) -0.0069(9) -0.0011(9)
N6 0.0517(13) 0.0298(11) 0.0328(11) -0.0086(9) -0.0058(10) 0.0010(9)
C31 0.107(8) 0.073(6) 0.192(13) -0.027(7) -0.076(9) -0.005(6)
Cl1 0.185(4) 0.114(2) 0.130(3) -0.045(2) -0.090(3) 0.060(2)
Cl2 0.179(5) 0.191(5) 0.212(5) 0.007(4) -0.050(4) -0.080(4)

loop_
_atom_type_symbol
_atom_type_description
_atom_type_scat_dispersion_real
_atom_type_scat_dispersion_imag
_atom_type_scat_source
C C 0.0181 0.0091 'International Tables Vol C Tables 4.2.6.8 and 6.1.1.4'
H H 0.0000 0.0000 'International Tables Vol C Tables 4.2.6.8 and 6.1.1.4'
B B 0.0090 0.0039 'International Tables Vol C Tables 4.2.6.8 and 6.1.1.4'
N N 0.0311 0.0180 'International Tables Vol C Tables 4.2.6.8 and 6.1.1.4'
Cl Cl 0.3639 0.7018 'International Tables Vol C Tables 4.2.6.8 and 6.1.1.4'

loop_
_geom_angle_atom_site_label_1
_geom_angle_atom_site_label_2
_geom_angle_atom_site_label_3
_geom_angle
_geom_angle_site_symmetry_1
_geom_angle_site_symmetry_3
C3 C1 C2 116.4(2) 2_756 .
C3 C1 B1 130.5(2) 2_756 .
C2 C1 B1 112.9(2) . .
C3 C2 C1 124.4(2) . .
C3 C2 C4 126.6(2) . .
C1 C2 C4 109.0(2) . .
C1 C3 C2 119.2(2) 2_756 .
C1 C3 H3 120.4 2_756 .
C2 C3 H3 120.4 . .
N1 C4 C5 106.6(2) . .
N1 C4 C2 111.2(2) . .
C5 C4 C2 142.2(2) . .
N3 C5 C4 104.8(2) . .
N3 C5 H5 127.6 . .
C4 C5 H5 127.6 . .
C7 C6 C11 120.6(2) . .
C7 C6 N3 120.8(2) . .
C11 C6 N3 118.6(2) . .
C6 C7 C8 118.8(3) . .
C6 C7 H7 120.6 . .
C8 C7 H7 120.6 . .
C9 C8 C7 121.7(3) . .
C9 C8 H8 119.2 . .
C7 C8 H8 119.2 . .
C8 C9 C10 118.2(3) . .
C8 C9 C12 121.7(3) . .
C10 C9 C12 120.1(3) . .
C11 C10 C9 121.3(3) . .
C11 C10 H10 119.3 . .
C9 C10 H10 119.3 . .
C6 C11 C10 119.5(3) . .
C6 C11 H11 120.3 . .
C10 C11 H11 120.3 . .
C9 C12 H12A 109.5 . .
C9 C12 H12B 109.5 . .
H12A C12 H12B 109.5 . .
C9 C12 H12C 109.5 . .
H12A C12 H12C 109.5 . .
H12B C12 H12C 109.5 . .
C18 C13 C14 116.4(2) . .
C18 C13 B1 124.9(2) . .
C14 C13 B1 118.0(2) . .
C15 C14 C13 120.4(3) . .
C15 C14 C19 116.3(3) . .
C13 C14 C19 123.3(2) . .
C16 C15 C14 122.4(3) . .
C16 C15 H15 118.8 . .
C14 C15 H15 118.8 . .
C17 C16 C15 117.1(3) . .
C17 C16 C20 121.6(4) . .
C15 C16 C20 121.3(4) . .
C16 C17 C18 122.6(3) . .
C16 C17 H17 118.7 . .
C18 C17 H17 118.7 . .
C17 C18 C13 120.9(3) . .
C17 C18 C21 116.2(3) . .
C13 C18 C21 122.9(3) . .
C14 C19 H19A 109.5 . .
C14 C19 H19B 109.5 . .
H19A C19 H19B 109.5 . .
C14 C19 H19C 109.5 . .
H19A C19 H19C 109.5 . .
H19B C19 H19C 109.5 . .
C16 C20 H20A 109.5 . .
C16 C20 H20B 109.5 . .
H20A C20 H20B 109.5 . .
C16 C20 H20C 109.5 . .
H20A C20 H20C 109.5 . .
H20B C20 H20C 109.5 . .
C18 C21 H21A 109.5 . .
C18 C21 H21B 109.5 . .
H21A C21 H21B 109.5 . .
C18 C21 H21C 109.5 . .
H21A C21 H21C 109.5 . .
H21B C21 H21C 109.5 . .
C23 C22 C27 116.4(2) . .
C23 C22 B1 124.5(2) . .
C27 C22 B1 119.1(2) . .
C24 C23 C22 120.5(2) . .
C24 C23 C28 116.0(2) . .
C22 C23 C28 123.5(2) . .
C25 C24 C23 122.7(2) . .
C25 C24 H24 118.6 . .
C23 C24 H24 118.6 . .
C24 C25 C26 117.0(2) . .
C24 C25 C29 121.6(3) . .
C26 C25 C29 121.3(3) . .
C27 C26 C25 122.3(2) . .
C27 C26 H26 118.9 . .
C25 C26 H26 118.9 . .
C26 C27 C22 121.0(2) . .
C26 C27 C30 116.5(2) . .
C22 C27 C30 122.5(2) . .
C23 C28 H28A 109.5 . .
C23 C28 H28B 109.5 . .
H28A C28 H28B 109.5 . .
C23 C28 H28C 109.5 . .
H28A C28 H28C 109.5 . .
H28B C28 H28C 109.5 . .
C25 C29 H29A 109.5 . .
C25 C29 H29B 109.5 . .
H29A C29 H29B 109.5 . .
C25 C29 H29C 109.5 . .
H29A C29 H29C 109.5 . .
H29B C29 H29C 109.5 . .
C27 C30 H30A 109.5 . .
C27 C30 H30B 109.5 . .
H30A C30 H30B 109.5 . .
C27 C30 H30C 109.5 . .
H30A C30 H30C 109.5 . .
H30B C30 H30C 109.5 . .
C42 C40 C41 116.2(2) 2_656 .
C42 C40 B2 130.5(2) 2_656 .
C41 C40 B2 113.1(2) . .
C42 C41 C40 124.4(2) . .
C42 C41 C43 126.9(2) . .
C40 C41 C43 108.6(2) . .
C40 C42 C41 119.4(2) 2_656 .
C40 C42 H42 120.3 2_656 .
C41 C42 H42 120.3 . .
N4 C43 C44 106.4(2) . .
N4 C43 C41 110.9(2) . .
C44 C43 C41 142.7(2) . .
N6 C44 C43 104.9(2) . .
N6 C44 H44 127.6 . .
C43 C44 H44 127.6 . .
C50 C45 C46 122.2(3) . .
C50 C45 N6 118.5(2) . .
C46 C45 N6 119.2(3) . .
C47 C46 C45 117.9(3) . .
C47 C46 H46 121.0 . .
C45 C46 H46 121.0 . .
C46 C47 C48 121.6(3) . .
C46 C47 H47 119.2 . .
C48 C47 H47 119.2 . .
C49 C48 C47 117.8(3) . .
C49 C48 C51 121.1(3) . .
C47 C48 C51 121.1(3) . .
C48 C49 C50 121.7(3) . .
C48 C49 H49 119.1 . .
C50 C49 H49 119.1 . .
C45 C50 C49 118.7(3) . .
C45 C50 H50 120.6 . .
C49 C50 H50 120.6 . .
C48 C51 H51A 109.5 . .
C48 C51 H51B 109.5 . .
H51A C51 H51B 109.5 . .
C48 C51 H51C 109.5 . .
H51A C51 H51C 109.5 . .
H51B C51 H51C 109.5 . .
C53 C52 C57 116.5(2) . .
C53 C52 B2 124.2(2) . .
C57 C52 B2 119.3(2) . .
C54 C53 C52 120.5(2) . .
C54 C53 C58 116.2(2) . .
C52 C53 C58 123.3(2) . .
C55 C54 C53 122.7(3) . .
C55 C54 H54 118.7 . .
C53 C54 H54 118.7 . .
C54 C55 C56 117.3(3) . .
C54 C55 C59 121.3(3) . .
C56 C55 C59 121.5(3) . .
C55 C56 C57 121.9(2) . .
C55 C56 H56 119.0 . .
C57 C56 H56 119.0 . .
C56 C57 C52 121.0(2) . .
C56 C57 C60 116.7(2) . .
C52 C57 C60 122.4(2) . .
C53 C58 H58A 109.5 . .
C53 C58 H58B 109.5 . .
H58A C58 H58B 109.5 . .
C53 C58 H58C 109.5 . .
H58A C58 H58C 109.5 . .
H58B C58 H58C 109.5 . .
C55 C59 H59A 109.5 . .
C55 C59 H59B 109.5 . .
H59A C59 H59B 109.5 . .
C55 C59 H59C 109.5 . .
H59A C59 H59C 109.5 . .
H59B C59 H59C 109.5 . .
C57 C60 H60A 109.5 . .
C57 C60 H60B 109.5 . .
H60A C60 H60B 109.5 . .
C57 C60 H60C 109.5 . .
H60A C60 H60C 109.5 . .
H60B C60 H60C 109.5 . .
C66 C61 C62 116.4(3) . .
C66 C61 B2 124.9(3) . .
C62 C61 B2 118.2(2) . .
C63 C62 C61 120.4(3) . .
C63 C62 C67 115.9(3) . .
C61 C62 C67 123.7(2) . .
C64 C63 C62 122.8(3) . .
C64 C63 H63 118.6 . .
C62 C63 H63 118.6 . .
C63 C64 C65 117.1(3) . .
C63 C64 C68 121.2(4) . .
C65 C64 C68 121.7(4) . .
C64 C65 C66 122.4(3) . .
C64 C65 H65 118.8 . .
C66 C65 H65 118.8 . .
C65 C66 C61 120.8(3) . .
C65 C66 C69 116.6(3) . .
C61 C66 C69 122.6(3) . .
C62 C67 H67A 109.5 . .
C62 C67 H67B 109.5 . .
H67A C67 H67B 109.5 . .
C62 C67 H67C 109.5 . .
H67A C67 H67C 109.5 . .
H67B C67 H67C 109.5 . .
C64 C68 H68A 109.5 . .
C64 C68 H68B 109.5 . .
H68A C68 H68B 109.5 . .
C64 C68 H68C 109.5 . .
H68A C68 H68C 109.5 . .
H68B C68 H68C 109.5 . .
C66 C69 H69A 109.5 . .
C66 C69 H69B 109.5 . .
H69A C69 H69B 109.5 . .
C66 C69 H69C 109.5 . .
H69A C69 H69C 109.5 . .
H69B C69 H69C 109.5 . .
C22 B1 C13 116.4(2) . .
C22 B1 C1 121.6(2) . .
C13 B1 C1 104.25(19) . .
C22 B1 N1 102.47(18) . .
C13 B1 N1 117.1(2) . .
C1 B1 N1 93.44(18) . .
C61 B2 C52 115.4(2) . .
C61 B2 C40 105.3(2) . .
C52 B2 C40 121.7(2) . .
C61 B2 N4 117.2(2) . .
C52 B2 N4 102.4(2) . .
C40 B2 N4 93.48(19) . .
N2 N1 C4 111.9(2) . .
N2 N1 B1 134.43(19) . .
C4 N1 B1 113.04(19) . .
N1 N2 N3 104.42(19) . .
N2 N3 C5 112.3(2) . .
N2 N3 C6 121.0(2) . .
C5 N3 C6 126.7(2) . .
N5 N4 C43 112.0(2) . .
N5 N4 B2 133.9(2) . .
C43 N4 B2 113.3(2) . .
N4 N5 N6 104.35(19) . .
N5 N6 C44 112.4(2) . .
N5 N6 C45 119.5(2) . .
C44 N6 C45 128.0(2) . .
Cl1 C31 Cl2 115.0(8) . .
Cl1 C31 H31A 108.5 . .
Cl2 C31 H31A 108.5 . .
Cl1 C31 H31B 108.5 . .
Cl2 C31 H31B 108.5 . .
H31A C31 H31B 107.5 . .

loop_
_geom_bond_atom_site_label_1
_geom_bond_atom_site_label_2
_geom_bond_distance
_geom_bond_site_symmetry_2
C1 C3 1.394(3) 2_756
C1 C2 1.408(3) .
C1 B1 1.646(3) .
C2 C3 1.394(3) .
C2 C4 1.457(3) .
C3 C1 1.394(3) 2_756
C3 H3 0.9500 .
C4 N1 1.357(3) .
C4 C5 1.366(4) .
C5 N3 1.360(3) .
C5 H5 0.9500 .
C6 C7 1.374(4) .
C6 C11 1.375(4) .
C6 N3 1.439(3) .
C7 C8 1.392(4) .
C7 H7 0.9500 .
C8 C9 1.371(4) .
C8 H8 0.9500 .
C9 C10 1.382(4) .
C9 C12 1.512(4) .
C10 C11 1.379(4) .
C10 H10 0.9500 .
C11 H11 0.9500 .
C12 H12A 0.9800 .
C12 H12B 0.9800 .
C12 H12C 0.9800 .
C13 C18 1.412(4) .
C13 C14 1.415(4) .
C13 B1 1.637(4) .
C14 C15 1.397(4) .
C14 C19 1.515(4) .
C15 C16 1.389(5) .
C15 H15 0.9500 .
C16 C17 1.365(5) .
C16 C20 1.511(4) .
C17 C18 1.396(4) .
C17 H17 0.9500 .
C18 C21 1.511(4) .
C19 H19A 0.9800 .
C19 H19B 0.9800 .
C19 H19C 0.9800 .
C20 H20A 0.9800 .
C20 H20B 0.9800 .
C20 H20C 0.9800 .
C21 H21A 0.9800 .
C21 H21B 0.9800 .
C21 H21C 0.9800 .
C22 C23 1.413(3) .
C22 C27 1.422(3) .
C22 B1 1.636(4) .
C23 C24 1.393(4) .
C23 C28 1.514(4) .
C24 C25 1.382(4) .
C24 H24 0.9500 .
C25 C26 1.387(4) .
C25 C29 1.510(4) .
C26 C27 1.386(4) .
C26 H26 0.9500 .
C27 C30 1.514(3) .
C28 H28A 0.9800 .
C28 H28B 0.9800 .
C28 H28C 0.9800 .
C29 H29A 0.9800 .
C29 H29B 0.9800 .
C29 H29C 0.9800 .
C30 H30A 0.9800 .
C30 H30B 0.9800 .
C30 H30C 0.9800 .
C40 C42 1.391(4) 2_656
C40 C41 1.410(4) .
C40 B2 1.642(4) .
C41 C42 1.396(3) .
C41 C43 1.459(4) .
C42 C40 1.390(4) 2_656
C42 H42 0.9500 .
C43 N4 1.361(3) .
C43 C44 1.367(4) .
C44 N6 1.358(3) .
C44 H44 0.9500 .
C45 C50 1.355(4) .
C45 C46 1.388(4) .
C45 N6 1.441(3) .
C46 C47 1.381(5) .
C46 H46 0.9500 .
C47 C48 1.403(5) .
C47 H47 0.9500 .
C48 C49 1.371(4) .
C48 C51 1.517(4) .
C49 C50 1.394(4) .
C49 H49 0.9500 .
C50 H50 0.9500 .
C51 H51A 0.9800 .
C51 H51B 0.9800 .
C51 H51C 0.9800 .
C52 C53 1.417(4) .
C52 C57 1.420(3) .
C52 B2 1.636(4) .
C53 C54 1.394(4) .
C53 C58 1.514(4) .
C54 C55 1.383(4) .
C54 H54 0.9500 .
C55 C56 1.388(4) .
C55 C59 1.507(4) .
C56 C57 1.395(4) .
C56 H56 0.9500 .
C57 C60 1.516(4) .
C58 H58A 0.9800 .
C58 H58B 0.9800 .
C58 H58C 0.9800 .
C59 H59A 0.9800 .
C59 H59B 0.9800 .
C59 H59C 0.9800 .
C60 H60A 0.9800 .
C60 H60B 0.9800 .
C60 H60C 0.9800 .
C61 C66 1.409(4) .
C61 C62 1.420(4) .
C61 B2 1.635(4) .
C62 C63 1.396(4) .
C62 C67 1.511(4) .
C63 C64 1.375(5) .
C63 H63 0.9500 .
C64 C65 1.377(6) .
C64 C68 1.512(5) .
C65 C66 1.402(4) .
C65 H65 0.9500 .
C66 C69 1.504(5) .
C67 H67A 0.9800 .
C67 H67B 0.9800 .
C67 H67C 0.9800 .
C68 H68A 0.9800 .
C68 H68B 0.9800 .
C68 H68C 0.9800 .
C69 H69A 0.9800 .
C69 H69B 0.9800 .
C69 H69C 0.9800 .
B1 N1 1.664(3) .
B2 N4 1.655(4) .
N1 N2 1.320(3) .
N2 N3 1.338(3) .
N4 N5 1.318(3) .
N5 N6 1.339(3) .
C31 Cl1 1.658(11) .
C31 Cl2 1.694(15) .
C31 H31A 0.9900 .
C31 H31B 0.9900 .
